data_9004137
loop_
_publ_author_name
'Meagher, E. P.'
'Lager, G. A.'

_publ_section_title
;
 Polyhedral thermal expansion in the TiO2 polymorphs: Refinement
 of the crystal structures of rutile and brookite at high temperature
 Sample at 25 degrees C
;
_journal_name_full 'The Canadian Mineralogist'
_journal_page_first 77
_journal_page_last 85
_journal_volume 17
_journal_year 1979
_chemical_formula_sum 'O2 Ti'
_chemical_name_mineral Brookite
_space_group_IT_number 61
_symmetry_space_group_name_Hall '-P 2ac 2ab'
_symmetry_space_group_name_H-M 'P b c a'
_cell_angle_alpha 90
_cell_angle_beta 90
_cell_angle_gamma 90
_cell_length_a 9.174
_cell_length_b 5.449
_cell_length_c 5.138
_cell_formula_units_Z 8
_cell_volume 256.844
_database_code_amcsd 0005160
_exptl_crystal_density_diffrn 4.131
_cod_original_formula_sum 'Ti O2'
_cod_database_code 9004137

loop_
_space_group_symop_operation_xyz
x,y,z
x,1/2-y,1/2+z
-x,1/2+y,1/2-z
1/2-x,1/2+y,z
1/2+x,1/2-y,-z
1/2+x,y,1/2-z
1/2-x,-y,1/2+z
-x,-y,-z

loop_
_atom_site_aniso_label
_atom_site_aniso_U_11
_atom_site_aniso_U_22
_atom_site_aniso_U_33
_atom_site_aniso_U_12
_atom_site_aniso_U_13
_atom_site_aniso_U_23
Ti 0.00554 0.00572 0.00294 0.00000 0.00024 -0.00028
O1 0.00725 0.00677 0.00348 -0.00101 0.00167 -0.00113
O2 0.00298 0.01143 0.00588 0.00152 0.00119 0.00184

loop_
_atom_site_label
_atom_site_fract_x
_atom_site_fract_y
_atom_site_fract_z
Ti 0.12890 0.09720 0.86280
O1 0.00950 0.14910 0.18350
O2 0.23140 0.11100 0.53660

loop_
_cod_related_entry_id
_cod_related_entry_database
_cod_related_entry_code
1 ChemSpider 142802
2 AMCSD 0005160
